data_4020081
loop_
_publ_author_name
'Agnese Abate'
'Elisabetta Brenna'
'Claudio Fuganti'
'Francesco G. Gatti'
'Tommaso Giovenzana'
'Luciana Malpezzi'
'Stefano Serra'

_journal_name_full 'Journal of Organic Chemistry'
_journal_page_first 1281
_journal_page_last 1290
_journal_paper_doi 10.1021/jo048445j
_journal_volume 70
_journal_year 2005
_chemical_formula_sum 'C11 H16 O2'
_chemical_formula_weight 180.24
_chemical_melting_point 360.3
_chemical_name_systematic
;
(1R,2R,3R)-1-Phenyl-2-methyl-1,3-butanediol-(1R,2R,3R)-anti,anti-5
;
_space_group_IT_number 4
_symmetry_cell_setting monoclinic
_symmetry_space_group_name_Hall 'P 2yb'
_symmetry_space_group_name_H-M 'P 1 21 1'
_atom_sites_solution_hydrogens geom
_atom_sites_solution_primary direct
_atom_sites_solution_secondary difmap
_cell_angle_alpha 90.000(5)
_cell_angle_beta 103.750(5)
_cell_angle_gamma 90.000(5)
_cell_formula_units_Z 2
_cell_length_a 6.435(5)
_cell_length_b 6.853(5)
_cell_length_c 12.112(5)
_cell_measurement_reflns_used 78
_cell_measurement_temperature 293(2)
_cell_measurement_theta_max 39.8
_cell_measurement_theta_min 7.4
_cell_volume 518.8(6)
_diffrn_ambient_temperature 293(2)
_diffrn_detector_area_resol_mean ?
_diffrn_measurement_device_type 'Siemens P4'
_diffrn_measurement_method \q/2\q
_diffrn_radiation_monochromator graphite
_diffrn_radiation_source 'fine-focus sealed tube'
_diffrn_radiation_type CuK\a
_diffrn_radiation_wavelength 1.54179
_diffrn_reflns_av_R_equivalents 0.0208
_diffrn_reflns_av_sigmaI/netI 0.0336
_diffrn_reflns_limit_h_max 7
_diffrn_reflns_limit_h_min -7
_diffrn_reflns_limit_k_max 8
_diffrn_reflns_limit_k_min -7
_diffrn_reflns_limit_l_max 14
_diffrn_reflns_limit_l_min -14
_diffrn_reflns_number 1946
_diffrn_reflns_theta_max 66.89
_diffrn_reflns_theta_min 3.76
_diffrn_standards_decay_% 6%
_diffrn_standards_interval_count 97
_diffrn_standards_interval_time ?
_diffrn_standards_number 3
_exptl_absorpt_coefficient_mu 0.620
_exptl_absorpt_correction_T_max ?
_exptl_absorpt_correction_T_min ?
_exptl_absorpt_correction_type 'not applied'
_exptl_absorpt_process_details ?
_exptl_crystal_colour colourless
_exptl_crystal_density_diffrn 1.154
_exptl_crystal_density_meas ?
_exptl_crystal_density_method 'not measured'
_exptl_crystal_description prism
_exptl_crystal_F_000 196
_exptl_crystal_size_max 0.7
_exptl_crystal_size_mid 0.2
_exptl_crystal_size_min 0.2
_refine_ls_abs_structure_details 'Flack H D (1983), Acta Cryst. A39, 876-881'
_refine_ls_abs_structure_Flack 0.2(4)
_refine_ls_extinction_coef 0.024(4)
_refine_ls_extinction_expression Fc^*^=kFc[1+0.001xFc^2^\l^3^/sin(2\q)]^-1/4^
_refine_ls_extinction_method SHELXL
_refine_ls_goodness_of_fit_ref 1.066
_refine_ls_hydrogen_treatment mixed
_refine_ls_matrix_type full
_refine_ls_number_parameters 131
_refine_ls_number_reflns 1657
_refine_ls_number_restraints 1
_refine_ls_restrained_S_all 1.065
_refine_ls_R_factor_all 0.0473
_refine_ls_R_factor_gt 0.0400
_refine_ls_shift/su_max 0.009
_refine_ls_shift/su_mean 0.002
_refine_ls_structure_factor_coef Fsqd
_refine_ls_weighting_details 'calc w=1/[\s^2^(Fo^2^)+(0.0663P)^2^+0.0695P] where P=(Fo^2^+2Fc^2^)/3'
_refine_ls_weighting_scheme calc
_refine_ls_wR_factor_gt 0.1170
_refine_ls_wR_factor_ref 0.1234
_reflns_number_gt 1442
_reflns_number_total 1657
_reflns_threshold_expression >2sigma(I)
_cod_depositor_comments
;
The following automatic conversions were performed:

'_chemical_melting_point' value '360.3K' was changed to '360.3' - the
value should be numeric and without a unit designator.

Automatic conversion script
Id: cif_fix_values 1646 2011-03-28 12:23:43Z adriana 
;
_cod_original_sg_symbol_H-M P2(1)
_cod_database_code 4020081

loop_
_symmetry_equiv_pos_as_xyz
'x, y, z'
'-x, y+1/2, -z'

loop_
_atom_site_label
_atom_site_type_symbol
_atom_site_fract_x
_atom_site_fract_y
_atom_site_fract_z
_atom_site_U_iso_or_equiv
_atom_site_adp_type
_atom_site_occupancy
_atom_site_symmetry_multiplicity
_atom_site_calc_flag
_atom_site_refinement_flags
_atom_site_disorder_assembly
_atom_site_disorder_group
O1 O 0.3822(3) 0.4599(2) 0.09445(14) 0.0574(5) Uani 1 1 d . . .
H1O H 0.3894 0.3412 0.1034 0.086 Uiso 1 1 calc R . .
O2 O 0.3726(3) 1.0530(2) 0.06419(16) 0.0634(6) Uani 1 1 d . . .
H2O H 0.4459 1.0387 0.0179 0.095 Uiso 1 1 calc R . .
C1 C 0.4407(4) 0.5543(4) 0.20276(19) 0.0453(6) Uani 1 1 d . . .
H1 H 0.313(4) 0.544(4) 0.240(2) 0.048(6) Uiso 1 1 d . . .
C2 C 0.4913(4) 0.7674(4) 0.1792(2) 0.0453(6) Uani 1 1 d . . .
H2 H 0.608(4) 0.758(4) 0.136(2) 0.050(7) Uiso 1 1 d . . .
C3 C 0.3059(5) 0.8669(3) 0.0955(2) 0.0532(7) Uani 1 1 d . . .
H3 H 0.261(5) 0.781(5) 0.020(3) 0.065(8) Uiso 1 1 d . . .
C4 C 0.1073(6) 0.8950(6) 0.1375(4) 0.0977(13) Uani 1 1 d . . .
H4A H 0.0003 0.9582 0.0798 0.146 Uiso 1 1 calc R . .
H4B H 0.1391 0.9744 0.2047 0.146 Uiso 1 1 calc R . .
H4C H 0.0549 0.7703 0.1549 0.146 Uiso 1 1 calc R . .
C5 C 0.6234(4) 0.4530(3) 0.2819(2) 0.0462(6) Uani 1 1 d . . .
C6 C 0.8094(4) 0.4099(4) 0.2486(2) 0.0611(7) Uani 1 1 d . . .
H6 H 0.8211 0.4445 0.1761 0.073 Uiso 1 1 calc R . .
C7 C 0.9767(5) 0.3172(5) 0.3206(3) 0.0754(10) Uani 1 1 d . . .
H7 H 1.1004 0.2885 0.2967 0.090 Uiso 1 1 calc R . .
C8 C 0.9608(6) 0.2664(5) 0.4290(4) 0.0849(12) Uani 1 1 d . . .
H8 H 1.0752 0.2057 0.4786 0.102 Uiso 1 1 calc R . .
C9 C 0.7777(7) 0.3051(5) 0.4631(3) 0.0781(10) Uani 1 1 d . . .
H9 H 0.7655 0.2679 0.5352 0.094 Uiso 1 1 calc R . .
C10 C 0.6100(5) 0.4000(4) 0.3899(2) 0.0603(7) Uani 1 1 d . . .
H10 H 0.4864 0.4285 0.4139 0.072 Uiso 1 1 calc R . .
C11 C 0.5643(6) 0.8834(5) 0.2887(3) 0.0789(10) Uani 1 1 d . . .
H11A H 0.6798 0.8160 0.3389 0.118 Uiso 1 1 calc R . .
H11B H 0.4472 0.8973 0.3246 0.118 Uiso 1 1 calc R . .
H11C H 0.6120 1.0102 0.2716 0.118 Uiso 1 1 calc R . .

loop_
_atom_site_aniso_label
_atom_site_aniso_U_11
_atom_site_aniso_U_22
_atom_site_aniso_U_33
_atom_site_aniso_U_23
_atom_site_aniso_U_13
_atom_site_aniso_U_12
O1 0.0783(12) 0.0270(8) 0.0567(10) -0.0026(8) -0.0043(8) -0.0050(9)
O2 0.0961(14) 0.0266(8) 0.0668(11) 0.0039(9) 0.0179(10) -0.0008(9)
C1 0.0526(13) 0.0325(12) 0.0479(12) -0.0016(11) 0.0063(11) -0.0051(12)
C2 0.0567(14) 0.0261(11) 0.0508(13) -0.0018(10) 0.0078(12) -0.0059(11)
C3 0.0631(15) 0.0324(13) 0.0602(16) 0.0021(11) 0.0066(12) 0.0005(12)
C4 0.072(2) 0.074(2) 0.150(4) 0.025(2) 0.031(2) 0.0232(18)
C5 0.0549(13) 0.0277(11) 0.0515(13) 0.0000(11) 0.0035(10) -0.0072(12)
C6 0.0567(15) 0.0487(17) 0.0737(17) 0.0009(15) 0.0068(14) -0.0057(14)
C7 0.0583(16) 0.0468(17) 0.111(3) -0.0040(18) 0.0000(17) -0.0008(13)
C8 0.085(2) 0.0411(17) 0.101(3) 0.0046(17) -0.032(2) 0.0000(16)
C9 0.112(3) 0.0487(18) 0.0583(16) 0.0108(15) -0.0110(18) -0.0048(17)
C10 0.0784(17) 0.0448(15) 0.0532(14) -0.0010(12) 0.0068(13) -0.0116(13)
C11 0.121(3) 0.0422(16) 0.0605(17) -0.0064(13) -0.0053(18) -0.0123(17)
